data_4100537
_journal_name_full 'Journal of the American Chemical Society'
_journal_paper_doi 10.1021/ja0529337
_journal_year 2005
_chemical_formula_sum 'C19 H30 N2 O6 S'
_chemical_formula_weight 414.51
_space_group_IT_number 19
_symmetry_cell_setting orthorhombic
_symmetry_space_group_name_Hall 'P 2ac 2ab'
_symmetry_space_group_name_H-M 'P 21 21 21'
_cell_angle_alpha 90.00
_cell_angle_beta 90.00
_cell_angle_gamma 90.00
_cell_formula_units_Z 4
_cell_length_a 8.6821(8)
_cell_length_b 10.7405(10)
_cell_length_c 24.115(2)
_cell_measurement_temperature 296(2)
_cell_volume 2248.7(4)
_diffrn_ambient_temperature 296(2)
_exptl_crystal_density_diffrn 1.224
_cod_depositor_comments
;
The following automatic conversions were performed:
'_symmetry_cell_setting' value 'Orthorhombic' changed to 'orthorhombic'
according to '/home/saulius/struct/CIF-dictionaries/cif_core.dic'
dictionary named 'cif_core.dic' version 2.4.1 from 2010-06-29.

Automatic conversion script
Id: cif_fix_enum 1527 2010-12-29 10:47:43Z saulius 
;
_cod_database_code 4100537

loop_
_symmetry_equiv_pos_as_xyz
'x, y, z'
'-x+1/2, -y, z+1/2'
'-x, y+1/2, -z+1/2'
'x+1/2, -y+1/2, -z'

loop_
_atom_site_label
_atom_site_type_symbol
_atom_site_fract_x
_atom_site_fract_y
_atom_site_fract_z
_atom_site_U_iso_or_equiv
_atom_site_adp_type
_atom_site_occupancy
_atom_site_symmetry_multiplicity
_atom_site_calc_flag
_atom_site_refinement_flags
_atom_site_disorder_assembly
_atom_site_disorder_group
S1 S 0.32859(10) 0.30690(7) 0.22181(3) 0.0656(2) Uani 1 1 d . . .
O1 O -0.0096(2) 0.38280(17) 0.19720(7) 0.0514(5) Uani 1 1 d . . .
O2 O -0.1121(2) 0.49467(19) 0.12703(8) 0.0614(6) Uani 1 1 d . . .
O3 O 0.4598(3) 0.5913(2) 0.13472(8) 0.0671(6) Uani 1 1 d . . .
O4 O 0.3310(3) 0.53761(19) 0.05660(7) 0.0644(6) Uani 1 1 d . . .
O5 O 0.6693(4) 0.3891(3) 0.35988(13) 0.1292(12) Uani 1 1 d . . .
O6 O 0.5309(4) 0.5583(3) 0.36676(11) 0.1304(12) Uani 1 1 d . B .
N1 N 0.3754(3) 0.5122(2) 0.27172(10) 0.0574(7) Uani 1 1 d . . .
N2 N 0.2180(3) 0.5151(2) 0.13682(9) 0.0560(7) Uani 1 1 d . . .
H2A H 0.1489 0.4765 0.1179 0.067 Uiso 1 1 calc R . .
C1 C 0.4521(3) 0.3069(3) 0.27591(13) 0.0677(9) Uani 1 1 d . . .
H1A H 0.5045 0.2373 0.2890 0.081 Uiso 1 1 calc R . .
C2 C 0.4636(4) 0.4220(3) 0.29729(13) 0.0639(9) Uani 1 1 d . . .
C3 C 0.2996(3) 0.4644(3) 0.23105(11) 0.0503(7) Uani 1 1 d . . .
C4 C 0.1920(3) 0.5378(2) 0.19547(10) 0.0480(7) Uani 1 1 d . . .
H4A H 0.2112 0.6263 0.2025 0.058 Uiso 1 1 calc R . .
C5 C 0.0204(3) 0.5108(3) 0.20963(11) 0.0501(7) Uani 1 1 d . . .
C6 C -0.0948(4) 0.5793(3) 0.17212(12) 0.0589(8) Uani 1 1 d . . .
H6A H -0.1935 0.5838 0.1918 0.071 Uiso 1 1 calc R . .
C7 C -0.1158(4) 0.3741(3) 0.15164(12) 0.0593(8) Uani 1 1 d . . .
C8 C -0.0097(4) 0.5373(3) 0.27047(11) 0.0643(9) Uani 1 1 d . . .
H8A H -0.1137 0.5146 0.2795 0.077 Uiso 1 1 calc R . .
H8B H 0.0051 0.6244 0.2776 0.077 Uiso 1 1 calc R . .
H8C H 0.0603 0.4897 0.2928 0.077 Uiso 1 1 calc R . .
C9 C -0.0559(4) 0.7075(3) 0.15199(13) 0.0836(11) Uani 1 1 d . . .
H9A H -0.1409 0.7403 0.1311 0.100 Uiso 1 1 calc R . .
H9B H 0.0338 0.7038 0.1288 0.100 Uiso 1 1 calc R . .
H9C H -0.0356 0.7606 0.1832 0.100 Uiso 1 1 calc R . .
C10 C -0.2746(4) 0.3421(3) 0.17278(14) 0.0860(12) Uani 1 1 d . . .
H10A H -0.3071 0.4041 0.1990 0.103 Uiso 1 1 calc R . .
H10B H -0.2721 0.2622 0.1906 0.103 Uiso 1 1 calc R . .
H10C H -0.3455 0.3398 0.1423 0.103 Uiso 1 1 calc R . .
C11 C -0.0585(4) 0.2820(3) 0.11018(13) 0.0842(11) Uani 1 1 d . . .
H11A H 0.0433 0.3050 0.0985 0.101 Uiso 1 1 calc R . .
H11B H -0.1261 0.2810 0.0787 0.101 Uiso 1 1 calc R . .
H11C H -0.0557 0.2007 0.1267 0.101 Uiso 1 1 calc R . .
C12 C 0.3474(4) 0.5528(3) 0.11148(12) 0.0500(7) Uani 1 1 d . . .
C13 C 0.4492(4) 0.5797(3) 0.01781(12) 0.0618(9) Uani 1 1 d . . .
C14 C 0.4686(5) 0.7182(3) 0.02257(15) 0.1006(14) Uani 1 1 d . . .
H14A H 0.3693 0.7576 0.0213 0.121 Uiso 1 1 calc R . .
H14B H 0.5305 0.7479 -0.0076 0.121 Uiso 1 1 calc R . .
H14C H 0.5182 0.7378 0.0571 0.121 Uiso 1 1 calc R . .
C15 C 0.3802(5) 0.5470(3) -0.03786(13) 0.0933(13) Uani 1 1 d . . .
H15A H 0.2897 0.5964 -0.0440 0.112 Uiso 1 1 calc R . .
H15B H 0.3531 0.4604 -0.0383 0.112 Uiso 1 1 calc R . .
H15C H 0.4541 0.5634 -0.0666 0.112 Uiso 1 1 calc R . .
C16 C 0.5968(4) 0.5100(4) 0.02708(17) 0.1109(15) Uani 1 1 d . . .
H16A H 0.6361 0.5290 0.0633 0.133 Uiso 1 1 calc R . .
H16B H 0.6708 0.5343 -0.0004 0.133 Uiso 1 1 calc R . .
H16C H 0.5778 0.4222 0.0243 0.133 Uiso 1 1 calc R . .
C17 C 0.5663(5) 0.4513(5) 0.34373(17) 0.0885(13) Uani 1 1 d . . .
C18 C 0.6319(9) 0.6015(9) 0.4121(2) 0.185(3) Uani 1 1 d D . .
H18A H 0.6363 0.5360 0.4397 0.222 Uiso 1 1 calc R A 1
H18B H 0.7349 0.6107 0.3971 0.222 Uiso 1 1 calc R A 1
C19A C 0.5991(17) 0.6989(8) 0.4362(6) 0.132(4) Uani 0.55 1 d PD B 1
H19A H 0.6756 0.7163 0.4638 0.159 Uiso 0.55 1 calc PR B 1
H19B H 0.5002 0.6905 0.4536 0.159 Uiso 0.55 1 calc PR B 1
H19C H 0.5959 0.7659 0.4099 0.159 Uiso 0.55 1 calc PR B 1
C19B C 0.5344(15) 0.6110(17) 0.4557(5) 0.138(5) Uani 0.45 1 d PD B 2
H19D H 0.5819 0.6594 0.4844 0.165 Uiso 0.45 1 calc PR B 2
H19E H 0.5113 0.5293 0.4695 0.165 Uiso 0.45 1 calc PR B 2
H19F H 0.4410 0.6509 0.4439 0.165 Uiso 0.45 1 calc PR B 2

loop_
_atom_site_aniso_label
_atom_site_aniso_U_11
_atom_site_aniso_U_22
_atom_site_aniso_U_33
_atom_site_aniso_U_23
_atom_site_aniso_U_13
_atom_site_aniso_U_12
S1 0.0609(5) 0.0546(5) 0.0814(5) -0.0018(5) -0.0012(5) 0.0021(5)
O1 0.0517(12) 0.0467(12) 0.0558(11) 0.0047(9) -0.0076(11) -0.0040(10)
O2 0.0591(14) 0.0655(14) 0.0597(13) 0.0123(12) -0.0095(11) -0.0014(12)
O3 0.0540(14) 0.0876(16) 0.0598(12) -0.0057(12) -0.0066(12) -0.0146(13)
O4 0.0625(14) 0.0877(15) 0.0431(11) -0.0013(10) 0.0050(12) -0.0148(13)
O5 0.090(2) 0.149(3) 0.149(3) 0.056(2) -0.062(2) -0.014(2)
O6 0.148(3) 0.142(3) 0.100(2) -0.016(2) -0.074(2) 0.003(2)
N1 0.0607(17) 0.0592(16) 0.0522(14) 0.0041(13) -0.0101(14) -0.0053(13)
N2 0.0552(17) 0.0700(17) 0.0428(14) -0.0013(13) 0.0002(13) -0.0166(14)
C1 0.0480(18) 0.067(2) 0.088(2) 0.021(2) -0.005(2) 0.0016(19)
C2 0.056(2) 0.074(2) 0.062(2) 0.0213(18) -0.0057(19) -0.0053(18)
C3 0.0521(19) 0.0510(18) 0.0477(16) 0.0042(15) 0.0027(17) -0.0054(16)
C4 0.0551(19) 0.0453(17) 0.0436(16) 0.0002(13) -0.0031(16) -0.0016(15)
C5 0.0534(19) 0.0487(18) 0.0481(16) -0.0011(14) -0.0026(16) -0.0015(15)
C6 0.057(2) 0.056(2) 0.0634(19) 0.0047(17) 0.0029(18) 0.0035(17)
C7 0.050(2) 0.068(2) 0.0593(19) 0.0057(17) -0.0116(17) -0.0062(18)
C8 0.073(2) 0.063(2) 0.0572(18) 0.0015(16) 0.013(2) 0.0021(18)
C9 0.093(3) 0.063(2) 0.095(2) 0.0215(19) -0.008(2) 0.009(2)
C10 0.054(2) 0.100(3) 0.104(3) 0.025(2) -0.004(2) -0.016(2)
C11 0.104(3) 0.080(3) 0.069(2) -0.0118(19) -0.010(2) -0.006(2)
C12 0.050(2) 0.0494(18) 0.0504(19) 0.0030(14) -0.0014(18) -0.0010(17)
C13 0.064(2) 0.069(2) 0.0518(19) 0.0071(16) 0.0159(18) 0.0077(18)
C14 0.125(4) 0.087(3) 0.090(3) 0.004(2) 0.034(3) -0.023(3)
C15 0.122(4) 0.104(3) 0.054(2) 0.004(2) 0.017(2) 0.005(3)
C16 0.084(3) 0.157(4) 0.091(3) 0.022(3) 0.026(3) 0.039(3)
C17 0.080(3) 0.106(3) 0.080(3) 0.032(3) -0.022(3) -0.026(3)
C18 0.190(8) 0.269(10) 0.095(4) -0.009(5) -0.084(5) -0.035(7)
C19A 0.201(13) 0.096(7) 0.100(7) -0.032(6) -0.067(8) -0.003(8)
C19B 0.140(12) 0.164(13) 0.109(10) -0.028(10) -0.020(9) 0.005(12)

loop_
_geom_bond_atom_site_label_1
_geom_bond_atom_site_label_2
_geom_bond_distance
_geom_bond_site_symmetry_2
_geom_bond_publ_flag
S1 C1 1.689(3) . ?
S1 C3 1.725(3) . ?
O1 C5 1.431(3) . ?
O1 C7 1.438(3) . ?
O2 C6 1.425(3) . ?
O2 C7 1.425(3) . ?
O3 C12 1.198(3) . ?
O4 C12 1.341(3) . ?
O4 C13 1.460(3) . ?
O5 C17 1.182(5) . ?
O6 C17 1.313(5) . ?
O6 C18 1.477(6) . ?
N1 C3 1.288(3) . ?
N1 C2 1.380(4) . ?
N2 C12 1.342(4) . ?
N2 C4 1.453(3) . ?
C1 C2 1.344(4) . ?
C2 C17 1.466(5) . ?
C3 C4 1.493(4) . ?
C4 C5 1.556(4) . ?
C5 C8 1.517(4) . ?
C5 C6 1.536(4) . ?
C6 C9 1.499(4) . ?
C7 C11 1.492(4) . ?
C7 C10 1.509(4) . ?
C13 C16 1.500(4) . ?
C13 C14 1.502(4) . ?
C13 C15 1.511(4) . ?
C18 C19A 1.229(9) . ?
C18 C19B 1.352(11) . ?
